data_4315500
loop_
_publ_author_name
'Hui Wang'
'Sumohan Misra'
'Fei Wang'
'Gordon J. Miller'

_publ_section_title
;
 Structural and Magnetic Characteristics of Gd5GaxSi4-x
;
_journal_name_full 'Inorganic Chemistry'
_journal_page_first 4586
_journal_page_last 4593
_journal_paper_doi 10.1021/ic100142u
_journal_volume 49
_journal_year 2010
_chemical_formula_sum 'Ga0.81 Gd5 Si3.18'
_chemical_formula_weight 932.54
_chemical_melting_point ?
_chemical_name_systematic
; 
 ? 
;
_space_group_IT_number 62
_symmetry_cell_setting orthorhombic
_symmetry_space_group_name_Hall '-P 2ac 2n'
_symmetry_space_group_name_H-M 'P n m a'
_atom_sites_solution_primary direct
_atom_sites_solution_secondary difmap
_audit_creation_method SHELXL-97
_cell_angle_alpha 90.00
_cell_angle_beta 90.00
_cell_angle_gamma 90.00
_cell_formula_units_Z 4
_cell_length_a 7.4808(11)
_cell_length_b 14.863(2)
_cell_length_c 7.8250(12)
_cell_measurement_reflns_used 7039
_cell_measurement_temperature 273(2)
_cell_measurement_theta_max 28.25
_cell_measurement_theta_min 2.74
_cell_volume 870.0(2)
_computing_cell_refinement 'Bruker SMART'
_computing_data_collection 'Bruker SMART'
_computing_data_reduction 'Bruker SAINT'
_computing_molecular_graphics 'Bruker SHELXTL'
_computing_publication_material 'Bruker SHELXTL'
_computing_structure_refinement 'SHELXL-97 (Sheldrick, 1997)'
_computing_structure_solution 'SHELXS-97 (Sheldrick, 1990)'
_diffrn_ambient_temperature 273(2)
_diffrn_measured_fraction_theta_full 1.000
_diffrn_measured_fraction_theta_max 0.964
_diffrn_measurement_device_type 'CCD area detector'
_diffrn_measurement_method 'phi and omega scans'
_diffrn_radiation_monochromator graphite
_diffrn_radiation_source 'fine-focus sealed tube'
_diffrn_radiation_type MoK\a
_diffrn_radiation_wavelength 0.71073
_diffrn_reflns_av_R_equivalents 0.0657
_diffrn_reflns_av_sigmaI/netI 0.0456
_diffrn_reflns_limit_h_max 9
_diffrn_reflns_limit_h_min -9
_diffrn_reflns_limit_k_max 18
_diffrn_reflns_limit_k_min -19
_diffrn_reflns_limit_l_max 10
_diffrn_reflns_limit_l_min -9
_diffrn_reflns_number 7039
_diffrn_reflns_theta_full 25.00
_diffrn_reflns_theta_max 28.25
_diffrn_reflns_theta_min 2.74
_exptl_absorpt_coefficient_mu 40.396
_exptl_absorpt_correction_T_max 0.17479
_exptl_absorpt_correction_T_min 0.1272
_exptl_absorpt_correction_type empirical
_exptl_absorpt_process_details '(SADABS; SHELDRICK, 2003)'
_exptl_crystal_colour metallic
_exptl_crystal_density_diffrn 7.119
_exptl_crystal_density_meas ?
_exptl_crystal_density_method 'not measured'
_exptl_crystal_description plate
_exptl_crystal_F_000 1559
_exptl_crystal_size_max 0.051
_exptl_crystal_size_mid 0.048
_exptl_crystal_size_min 0.0430
_refine_diff_density_max 2.044
_refine_diff_density_min -1.749
_refine_diff_density_rms 0.448
_refine_ls_extinction_method none
_refine_ls_goodness_of_fit_ref 1.040
_refine_ls_matrix_type full
_refine_ls_number_parameters 49
_refine_ls_number_reflns 1079
_refine_ls_number_restraints 0
_refine_ls_restrained_S_all 1.040
_refine_ls_R_factor_all 0.0487
_refine_ls_R_factor_gt 0.0306
_refine_ls_shift/su_max 0.000
_refine_ls_shift/su_mean 0.000
_refine_ls_structure_factor_coef Fsqd
_refine_ls_weighting_details 'calc w=1/[\s^2^(Fo^2^)+(0.0205P)^2^+0.0000P] where P=(Fo^2^+2Fc^2^)/3'
_refine_ls_weighting_scheme calc
_refine_ls_wR_factor_gt 0.0537
_refine_ls_wR_factor_ref 0.0590
_reflns_number_gt 848
_reflns_number_total 1079
_reflns_threshold_expression >2sigma(I)
_cod_data_source_file ic100142u_si_001_2.cif
_cod_data_source_block Gd5Ga0.81Si3.18
_cod_depositor_comments
;
The following automatic conversions were performed:
'_symmetry_cell_setting' value 'Orthorhombic' changed to 'orthorhombic'
according to '/home/adriana/struct/CIF-dictionaries/cif_core.dic'
dictionary named 'cif_core.dic' version 2.4.1 from 2010-06-29.

Automatic conversion script
Id: cif_fix_enum 1555 2011-01-17 13:19:09Z saulius 

The following automatic conversions were performed:

'_chemical_melting_point' value 'not measured' was changed to '?' -
the value is undefined or not given.

Automatic conversion script
Id: cif_fix_values 1569 2011-02-09 13:29:24Z adriana 

The following automatic conversions were performed:

'_exptl_crystal_density_meas' value 'not measured' was changed to '?'
- the value is perceived as not measured.

Automatic conversion script
Id: cif_fix_values 3008 2015-01-20 13:52:24Z robertas 
;
_cod_database_code 4315500

loop_
_symmetry_equiv_pos_as_xyz
'x, y, z'
'-x+1/2, -y, z+1/2'
'-x, y+1/2, -z'
'x+1/2, -y+1/2, -z+1/2'
'-x, -y, -z'
'x-1/2, y, -z-1/2'
'x, -y-1/2, z'
'-x-1/2, y-1/2, z-1/2'

loop_
_atom_site_label
_atom_site_type_symbol
_atom_site_fract_x
_atom_site_fract_y
_atom_site_fract_z
_atom_site_U_iso_or_equiv
_atom_site_adp_type
_atom_site_occupancy
_atom_site_symmetry_multiplicity
_atom_site_calc_flag
_atom_site_refinement_flags
_atom_site_disorder_assembly
_atom_site_disorder_group
Gd1 Gd 0.02426(7) 0.59581(3) 0.18172(6) 0.01318(14) Uani 1 1 d . . .
Gd2 Gd 0.31882(7) 0.12241(3) 0.17869(6) 0.01136(14) Uani 1 1 d . . .
Gd3 Gd 0.14986(9) 0.2500 0.51458(9) 0.01257(18) Uani 1 2 d S . .
Ga1 Ga 0.1506(3) 0.04015(14) 0.4713(3) 0.0113(7) Uani 0.226(7) 1 d P . .
Si1 Si 0.1506(3) 0.04015(14) 0.4713(3) 0.0113(7) Uani 0.774(7) 1 d P . .
Ga2 Ga 0.0241(4) 0.2500 0.1012(4) 0.0136(11) Uani 0.174(10) 2 d SP . .
Si2 Si 0.0241(4) 0.2500 0.1012(4) 0.0136(11) Uani 0.826(10) 2 d SP . .
Ga3 Ga 0.2626(4) 0.2500 0.8757(4) 0.0116(10) Uani 0.190(10) 2 d SP . .
Si3 Si 0.2626(4) 0.2500 0.8757(4) 0.0116(10) Uani 0.810(10) 2 d SP . .

loop_
_atom_site_aniso_label
_atom_site_aniso_U_11
_atom_site_aniso_U_22
_atom_site_aniso_U_33
_atom_site_aniso_U_23
_atom_site_aniso_U_13
_atom_site_aniso_U_12
Gd1 0.0115(3) 0.0144(3) 0.0136(3) 0.0013(2) 0.0017(2) 0.0017(2)
Gd2 0.0115(3) 0.0102(3) 0.0124(3) -0.0001(2) 0.0011(2) 0.00066(19)
Gd3 0.0121(4) 0.0120(4) 0.0137(4) 0.000 0.0003(3) 0.000
Ga1 0.0122(12) 0.0095(12) 0.0121(12) 0.0006(8) -0.0006(9) -0.0028(8)
Si1 0.0122(12) 0.0095(12) 0.0121(12) 0.0006(8) -0.0006(9) -0.0028(8)
Ga2 0.0097(18) 0.0128(19) 0.018(2) 0.000 0.0016(13) 0.000
Si2 0.0097(18) 0.0128(19) 0.018(2) 0.000 0.0016(13) 0.000
Ga3 0.0095(18) 0.0112(18) 0.0140(18) 0.000 0.0027(12) 0.000
Si3 0.0095(18) 0.0112(18) 0.0140(18) 0.000 0.0027(12) 0.000

loop_
_atom_type_symbol
_atom_type_description
_atom_type_scat_dispersion_real
_atom_type_scat_dispersion_imag
_atom_type_scat_source
Si Si 0.0817 0.0704 'International Tables Vol C Tables 4.2.6.8 and 6.1.1.4'
Ga Ga 0.2307 1.6083 'International Tables Vol C Tables 4.2.6.8 and 6.1.1.4'
Gd Gd -0.1653 3.9035 'International Tables Vol C Tables 4.2.6.8 and 6.1.1.4'

loop_
_geom_angle_atom_site_label_1
_geom_angle_atom_site_label_2
_geom_angle_atom_site_label_3
_geom_angle
_geom_angle_site_symmetry_1
_geom_angle_site_symmetry_3
_geom_angle_publ_flag
Si1 Gd1 Ga1 0.00(10) 8_665 8_665 ?
Si1 Gd1 Si1 136.93(7) 8_665 3_556 ?
Ga1 Gd1 Si1 136.93(7) 8_665 3_556 ?
Si1 Gd1 Ga1 136.93(7) 8_665 3_556 ?
Ga1 Gd1 Ga1 136.93(7) 8_665 3_556 ?
Si1 Gd1 Ga1 0.00(10) 3_556 3_556 ?
Si1 Gd1 Si3 131.21(7) 8_665 5_566 ?
Ga1 Gd1 Si3 131.21(7) 8_665 5_566 ?
Si1 Gd1 Si3 91.79(7) 3_556 5_566 ?
Ga1 Gd1 Si3 91.79(7) 3_556 5_566 ?
Si1 Gd1 Ga3 131.21(7) 8_665 5_566 ?
Ga1 Gd1 Ga3 131.21(7) 8_665 5_566 ?
Si1 Gd1 Ga3 91.79(7) 3_556 5_566 ?
Ga1 Gd1 Ga3 91.79(7) 3_556 5_566 ?
Si3 Gd1 Ga3 0.00(8) 5_566 5_566 ?
Si1 Gd1 Si3 93.06(7) 8_665 2_564 ?
Ga1 Gd1 Si3 93.06(7) 8_665 2_564 ?
Si1 Gd1 Si3 89.19(7) 3_556 2_564 ?
Ga1 Gd1 Si3 89.19(7) 3_556 2_564 ?
Si3 Gd1 Si3 83.46(4) 5_566 2_564 ?
Ga3 Gd1 Si3 83.46(4) 5_566 2_564 ?
Si1 Gd1 Ga3 93.06(7) 8_665 2_564 ?
Ga1 Gd1 Ga3 93.06(7) 8_665 2_564 ?
Si1 Gd1 Ga3 89.19(7) 3_556 2_564 ?
Ga1 Gd1 Ga3 89.19(7) 3_556 2_564 ?
Si3 Gd1 Ga3 83.46(4) 5_566 2_564 ?
Ga3 Gd1 Ga3 83.46(4) 5_566 2_564 ?
Si3 Gd1 Ga3 0.00(10) 2_564 2_564 ?
Si1 Gd1 Si1 88.59(3) 8_665 7_565 ?
Ga1 Gd1 Si1 88.59(3) 8_665 7_565 ?
Si1 Gd1 Si1 48.47(7) 3_556 7_565 ?
Ga1 Gd1 Si1 48.47(7) 3_556 7_565 ?
Si3 Gd1 Si1 139.57(7) 5_566 7_565 ?
Ga3 Gd1 Si1 139.57(7) 5_566 7_565 ?
Si3 Gd1 Si1 88.21(6) 2_564 7_565 ?
Ga3 Gd1 Si1 88.21(6) 2_564 7_565 ?
Si1 Gd1 Ga1 88.59(3) 8_665 7_565 ?
Ga1 Gd1 Ga1 88.59(3) 8_665 7_565 ?
Si1 Gd1 Ga1 48.47(7) 3_556 7_565 ?
Ga1 Gd1 Ga1 48.47(7) 3_556 7_565 ?
Si3 Gd1 Ga1 139.57(7) 5_566 7_565 ?
Ga3 Gd1 Ga1 139.57(7) 5_566 7_565 ?
Si3 Gd1 Ga1 88.21(6) 2_564 7_565 ?
Ga3 Gd1 Ga1 88.21(6) 2_564 7_565 ?
Si1 Gd1 Ga1 0.00(8) 7_565 7_565 ?
Si1 Gd1 Si2 84.91(7) 8_665 5_565 ?
Ga1 Gd1 Si2 84.91(7) 8_665 5_565 ?
Si1 Gd1 Si2 137.88(7) 3_556 5_565 ?
Ga1 Gd1 Si2 137.88(7) 3_556 5_565 ?
Si3 Gd1 Si2 46.32(7) 5_566 5_565 ?
Ga3 Gd1 Si2 46.32(7) 5_566 5_565 ?
Si3 Gd1 Si2 82.59(6) 2_564 5_565 ?
Ga3 Gd1 Si2 82.59(6) 2_564 5_565 ?
Si1 Gd1 Si2 168.42(7) 7_565 5_565 ?
Ga1 Gd1 Si2 168.42(7) 7_565 5_565 ?
Si1 Gd1 Ga2 84.91(7) 8_665 5_565 ?
Ga1 Gd1 Ga2 84.91(7) 8_665 5_565 ?
Si1 Gd1 Ga2 137.88(7) 3_556 5_565 ?
Ga1 Gd1 Ga2 137.88(7) 3_556 5_565 ?
Si3 Gd1 Ga2 46.32(7) 5_566 5_565 ?
Ga3 Gd1 Ga2 46.32(7) 5_566 5_565 ?
Si3 Gd1 Ga2 82.59(6) 2_564 5_565 ?
Ga3 Gd1 Ga2 82.59(6) 2_564 5_565 ?
Si1 Gd1 Ga2 168.42(7) 7_565 5_565 ?
Ga1 Gd1 Ga2 168.42(7) 7_565 5_565 ?
Si2 Gd1 Ga2 0.00(11) 5_565 5_565 ?
Ga1 Gd2 Si1 97.16(3) . 2_554 ?
Ga1 Gd2 Ga1 97.16(3) . 2_554 ?
Si1 Gd2 Ga1 0.00(8) 2_554 2_554 ?
Ga1 Gd2 Ga2 96.24(7) . . ?
Si1 Gd2 Ga2 118.24(7) 2_554 . ?
Ga1 Gd2 Ga2 118.24(7) 2_554 . ?
Ga1 Gd2 Si2 92.05(7) . 6_656 ?
Si1 Gd2 Si2 143.67(7) 2_554 6_656 ?
Ga1 Gd2 Si2 143.67(7) 2_554 6_656 ?
Ga2 Gd2 Si2 95.39(5) . 6_656 ?
Ga1 Gd2 Ga2 92.05(7) . 6_656 ?
Si1 Gd2 Ga2 143.67(7) 2_554 6_656 ?
Ga1 Gd2 Ga2 143.67(7) 2_554 6_656 ?
Ga2 Gd2 Ga2 95.39(5) . 6_656 ?
Si2 Gd2 Ga2 0.00(10) 6_656 6_656 ?
Ga1 Gd2 Si1 119.86(7) . 6_656 ?
Si1 Gd2 Si1 51.79(7) 2_554 6_656 ?
Ga1 Gd2 Si1 51.79(7) 2_554 6_656 ?
Ga2 Gd2 Si1 142.45(7) . 6_656 ?
Si2 Gd2 Si1 93.38(7) 6_656 6_656 ?
Ga2 Gd2 Si1 93.38(7) 6_656 6_656 ?
Ga1 Gd2 Ga1 119.86(7) . 6_656 ?
Si1 Gd2 Ga1 51.79(7) 2_554 6_656 ?
Ga1 Gd2 Ga1 51.79(7) 2_554 6_656 ?
Ga2 Gd2 Ga1 142.45(7) . 6_656 ?
Si2 Gd2 Ga1 93.38(7) 6_656 6_656 ?
Ga2 Gd2 Ga1 93.38(7) 6_656 6_656 ?
Si1 Gd2 Ga1 0.00(10) 6_656 6_656 ?
Ga1 Gd2 Si3 144.72(7) . 1_554 ?
Si1 Gd2 Si3 95.33(6) 2_554 1_554 ?
Ga1 Gd2 Si3 95.33(6) 2_554 1_554 ?
Ga2 Gd2 Si3 49.10(8) . 1_554 ?
Si2 Gd2 Si3 97.10(6) 6_656 1_554 ?
Ga2 Gd2 Si3 97.10(6) 6_656 1_554 ?
Si1 Gd2 Si3 93.61(7) 6_656 1_554 ?
Ga1 Gd2 Si3 93.61(7) 6_656 1_554 ?
Ga1 Gd2 Ga3 144.72(7) . 1_554 ?
Si1 Gd2 Ga3 95.33(6) 2_554 1_554 ?
Ga1 Gd2 Ga3 95.33(6) 2_554 1_554 ?
Ga2 Gd2 Ga3 49.10(8) . 1_554 ?
Si2 Gd2 Ga3 97.10(6) 6_656 1_554 ?
Ga2 Gd2 Ga3 97.10(6) 6_656 1_554 ?
Si1 Gd2 Ga3 93.61(7) 6_656 1_554 ?
Ga1 Gd2 Ga3 93.61(7) 6_656 1_554 ?
Si3 Gd2 Ga3 0.00(11) 1_554 1_554 ?
Si2 Gd3 Ga2 0.00(12) 6_656 6_656 ?
Si2 Gd3 Ga3 91.31(9) 6_656 . ?
Ga2 Gd3 Ga3 91.31(9) 6_656 . ?
Si2 Gd3 Si3 178.57(9) 6_656 6_557 ?
Ga2 Gd3 Si3 178.57(9) 6_656 6_557 ?
Ga3 Gd3 Si3 90.12(6) . 6_557 ?
Si2 Gd3 Ga3 178.57(9) 6_656 6_557 ?
Ga2 Gd3 Ga3 178.57(9) 6_656 6_557 ?
Ga3 Gd3 Ga3 90.12(6) . 6_557 ?
Si3 Gd3 Ga3 0.00(3) 6_557 6_557 ?
Si2 Gd3 Ga1 88.01(4) 6_656 . ?
Ga2 Gd3 Ga1 88.01(4) 6_656 . ?
Ga3 Gd3 Ga1 95.91(4) . . ?
Si3 Gd3 Ga1 91.85(4) 6_557 . ?
Ga3 Gd3 Ga1 91.85(4) 6_557 . ?
Si2 Gd3 Si1 88.01(4) 6_656 7_565 ?
Ga2 Gd3 Si1 88.01(4) 6_656 7_565 ?
Ga3 Gd3 Si1 95.91(4) . 7_565 ?
Si3 Gd3 Si1 91.85(4) 6_557 7_565 ?
Ga3 Gd3 Si1 91.85(4) 6_557 7_565 ?
Ga1 Gd3 Si1 167.61(8) . 7_565 ?
Si2 Gd3 Ga1 88.01(4) 6_656 7_565 ?
Ga2 Gd3 Ga1 88.01(4) 6_656 7_565 ?
Ga3 Gd3 Ga1 95.91(4) . 7_565 ?
Si3 Gd3 Ga1 91.85(4) 6_557 7_565 ?
Ga3 Gd3 Ga1 91.85(4) 6_557 7_565 ?
Ga1 Gd3 Ga1 167.61(8) . 7_565 ?
Si1 Gd3 Ga1 0.00(7) 7_565 7_565 ?
Si2 Gd3 Ga2 88.28(6) 6_656 . ?
Ga2 Gd3 Ga2 88.28(6) 6_656 . ?
Ga3 Gd3 Ga2 179.60(8) . . ?
Si3 Gd3 Ga2 90.29(8) 6_557 . ?
Ga3 Gd3 Ga2 90.29(8) 6_557 . ?
Ga1 Gd3 Ga2 84.08(4) . . ?
Si1 Gd3 Ga2 84.08(4) 7_565 . ?
Ga1 Gd3 Ga2 84.08(4) 7_565 . ?
Si1 Ga1 Ga1 0.00(8) 5_556 5_556 ?
Si1 Ga1 Gd2 135.46(12) 5_556 . ?
Ga1 Ga1 Gd2 135.46(12) 5_556 . ?
Si1 Ga1 Gd2 65.82(8) 5_556 2 ?
Ga1 Ga1 Gd2 65.82(8) 5_556 2 ?
Gd2 Ga1 Gd2 139.26(8) . 2 ?
Si1 Ga1 Gd2 62.40(8) 5_556 6_556 ?
Ga1 Ga1 Gd2 62.40(8) 5_556 6_556 ?
Gd2 Ga1 Gd2 82.98(5) . 6_556 ?
Gd2 Ga1 Gd2 128.21(7) 2 6_556 ?
Si1 Ga1 Gd1 136.48(12) 5_556 8_656 ?
Ga1 Ga1 Gd1 136.48(12) 5_556 8_656 ?
Gd2 Ga1 Gd1 88.02(6) . 8_656 ?
Gd2 Ga1 Gd1 82.06(5) 2 8_656 ?
Gd2 Ga1 Gd1 139.35(7) 6_556 8_656 ?
Si1 Ga1 Gd1 66.87(8) 5_556 3_546 ?
Ga1 Ga1 Gd1 66.87(8) 5_556 3_546 ?
Gd2 Ga1 Gd1 139.46(8) . 3_546 ?
Gd2 Ga1 Gd1 76.65(5) 2 3_546 ?
Gd2 Ga1 Gd1 83.46(5) 6_556 3_546 ?
Gd1 Ga1 Gd1 78.06(5) 8_656 3_546 ?
Si1 Ga1 Gd3 115.99(11) 5_556 . ?
Ga1 Ga1 Gd3 115.99(11) 5_556 . ?
Gd2 Ga1 Gd3 70.43(5) . . ?
Gd2 Ga1 Gd3 139.72(7) 2 . ?
Gd2 Ga1 Gd3 68.67(5) 6_556 . ?
Gd1 Ga1 Gd3 70.95(5) 8_656 . ?
Gd1 Ga1 Gd3 69.05(5) 3_546 . ?
Si1 Ga1 Gd1 64.66(8) 5_556 7_565 ?
Ga1 Ga1 Gd1 64.66(8) 5_556 7_565 ?
Gd2 Ga1 Gd1 80.40(5) . 7_565 ?
Gd2 Ga1 Gd1 83.89(5) 2 7_565 ?
Gd2 Ga1 Gd1 74.62(5) 6_556 7_565 ?
Gd1 Ga1 Gd1 142.52(7) 8_656 7_565 ?
Gd1 Ga1 Gd1 131.53(7) 3_546 7_565 ?
Gd3 Ga1 Gd1 135.09(7) . 7_565 ?
Si3 Ga2 Ga3 0.00(10) 1_554 1_554 ?
Si3 Ga2 Gd3 117.39(14) 1_554 6_556 ?
Ga3 Ga2 Gd3 117.39(14) 1_554 6_556 ?
Si3 Ga2 Gd2 67.40(8) 1_554 7_565 ?
Ga3 Ga2 Gd2 67.40(8) 1_554 7_565 ?
Gd3 Ga2 Gd2 140.26(4) 6_556 7_565 ?
Si3 Ga2 Gd2 67.40(8) 1_554 . ?
Ga3 Ga2 Gd2 67.40(8) 1_554 . ?
Gd3 Ga2 Gd2 140.26(4) 6_556 . ?
Gd2 Ga2 Gd2 79.34(8) 7_565 . ?
Si3 Ga2 Gd2 140.45(4) 1_554 6_556 ?
Ga3 Ga2 Gd2 140.45(4) 1_554 6_556 ?
Gd3 Ga2 Gd2 71.84(7) 6_556 6_556 ?
Gd2 Ga2 Gd2 132.01(11) 7_565 6_556 ?
Gd2 Ga2 Gd2 81.87(5) . 6_556 ?
Si3 Ga2 Gd2 140.45(4) 1_554 4_455 ?
Ga3 Ga2 Gd2 140.45(4) 1_554 4_455 ?
Gd3 Ga2 Gd2 71.84(7) 6_556 4_455 ?
Gd2 Ga2 Gd2 81.87(5) 7_565 4_455 ?
Gd2 Ga2 Gd2 132.01(11) . 4_455 ?
Gd2 Ga2 Gd2 78.83(8) 6_556 4_455 ?
Si3 Ga2 Gd1 66.10(8) 1_554 3_545 ?
Ga3 Ga2 Gd1 66.10(8) 1_554 3_545 ?
Gd3 Ga2 Gd1 71.34(6) 6_556 3_545 ?
Gd2 Ga2 Gd1 132.91(11) 7_565 3_545 ?
Gd2 Ga2 Gd1 76.61(4) . 3_545 ?
Gd2 Ga2 Gd1 83.47(4) 6_556 3_545 ?
Gd2 Ga2 Gd1 142.54(11) 4_455 3_545 ?
Si3 Ga2 Gd1 66.10(8) 1_554 5_565 ?
Ga3 Ga2 Gd1 66.10(8) 1_554 5_565 ?
Gd3 Ga2 Gd1 71.34(6) 6_556 5_565 ?
Gd2 Ga2 Gd1 76.61(4) 7_565 5_565 ?
Gd2 Ga2 Gd1 132.91(11) . 5_565 ?
Gd2 Ga2 Gd1 142.54(11) 6_556 5_565 ?
Gd2 Ga2 Gd1 83.47(4) 4_455 5_565 ?
Gd1 Ga2 Gd1 91.23(8) 3_545 5_565 ?
Si3 Ga2 Gd3 118.46(13) 1_554 . ?
Ga3 Ga2 Gd3 118.46(13) 1_554 . ?
Gd3 Ga2 Gd3 124.15(10) 6_556 . ?
Gd2 Ga2 Gd3 66.22(6) 7_565 . ?
Gd2 Ga2 Gd3 66.22(6) . . ?
Gd2 Ga2 Gd3 65.79(6) 6_556 . ?
Gd2 Ga2 Gd3 65.79(6) 4_455 . ?
Gd1 Ga2 Gd3 133.98(4) 3_545 . ?
Gd1 Ga2 Gd3 133.98(4) 5_565 . ?
Si2 Ga3 Ga2 0.00(10) 1_556 1_556 ?
Si2 Ga3 Gd3 118.05(13) 1_556 . ?
Ga2 Ga3 Gd3 118.05(13) 1_556 . ?
Si2 Ga3 Gd3 118.82(13) 1_556 6_657 ?
Ga2 Ga3 Gd3 118.82(13) 1_556 6_657 ?
Gd3 Ga3 Gd3 123.12(10) . 6_657 ?
Si2 Ga3 Gd2 63.50(8) 1_556 7_566 ?
Ga2 Ga3 Gd2 63.50(8) 1_556 7_566 ?
Gd3 Ga3 Gd2 141.30(4) . 7_566 ?
Gd3 Ga3 Gd2 69.44(6) 6_657 7_566 ?
Si2 Ga3 Gd2 63.50(8) 1_556 1_556 ?
Ga2 Ga3 Gd2 63.50(8) 1_556 1_556 ?
Gd3 Ga3 Gd2 141.30(4) . 1_556 ?
Gd3 Ga3 Gd2 69.44(6) 6_657 1_556 ?
Gd2 Ga3 Gd2 76.46(7) 7_566 1_556 ?
Si2 Ga3 Gd1 67.57(7) 1_556 3_546 ?
Ga2 Ga3 Gd1 67.57(7) 1_556 3_546 ?
Gd3 Ga3 Gd1 70.77(6) . 3_546 ?
Gd3 Ga3 Gd1 133.55(4) 6_657 3_546 ?
Gd2 Ga3 Gd1 130.51(10) 7_566 3_546 ?
Gd2 Ga3 Gd1 75.84(4) 1_556 3_546 ?
Si2 Ga3 Gd1 67.57(7) 1_556 5_566 ?
Ga2 Ga3 Gd1 67.57(7) 1_556 5_566 ?
Gd3 Ga3 Gd1 70.77(6) . 5_566 ?
Gd3 Ga3 Gd1 133.55(4) 6_657 5_566 ?
Gd2 Ga3 Gd1 75.84(4) 7_566 5_566 ?
Gd2 Ga3 Gd1 130.51(10) 1_556 5_566 ?
Gd1 Ga3 Gd1 92.53(8) 3_546 5_566 ?
Si2 Ga3 Gd1 133.84(4) 1_556 8_656 ?
Ga2 Ga3 Gd1 133.84(4) 1_556 8_656 ?
Gd3 Ga3 Gd1 71.68(6) . 8_656 ?
Gd3 Ga3 Gd1 69.80(6) 6_657 8_656 ?
Gd2 Ga3 Gd1 138.33(10) 7_566 8_656 ?
Gd2 Ga3 Gd1 81.63(4) 1_556 8_656 ?
Gd1 Ga3 Gd1 75.56(3) 3_546 8_656 ?
Gd1 Ga3 Gd1 142.45(11) 5_566 8_656 ?
Si2 Ga3 Gd1 133.84(4) 1_556 2_565 ?
Ga2 Ga3 Gd1 133.84(4) 1_556 2_565 ?
Gd3 Ga3 Gd1 71.68(6) . 2_565 ?
Gd3 Ga3 Gd1 69.80(6) 6_657 2_565 ?
Gd2 Ga3 Gd1 81.63(4) 7_566 2_565 ?
Gd2 Ga3 Gd1 138.33(10) 1_556 2_565 ?
Gd1 Ga3 Gd1 142.45(11) 3_546 2_565 ?
Gd1 Ga3 Gd1 75.56(3) 5_566 2_565 ?
Gd1 Ga3 Gd1 92.30(8) 8_656 2_565 ?

loop_
_geom_bond_atom_site_label_1
_geom_bond_atom_site_label_2
_geom_bond_distance
_geom_bond_site_symmetry_2
_geom_bond_publ_flag
Gd1 Si1 3.052(2) 8_665 ?
Gd1 Ga1 3.052(2) 8_665 ?
Gd1 Si1 3.125(2) 3_556 ?
Gd1 Ga1 3.125(2) 3_556 ?
Gd1 Si3 3.172(2) 5_566 ?
Gd1 Ga3 3.172(2) 5_566 ?
Gd1 Si3 3.178(2) 2_564 ?
Gd1 Ga3 3.178(2) 2_564 ?
Gd1 Si1 3.180(2) 7_565 ?
Gd1 Ga1 3.180(2) 7_565 ?
Gd1 Si2 3.207(2) 5_565 ?
Gd1 Ga2 3.207(2) 5_565 ?
Gd2 Ga1 2.885(2) . ?
Gd2 Si1 2.919(2) 2_554 ?
Gd2 Ga1 2.919(2) 2_554 ?
Gd2 Ga2 2.971(2) . ?
Gd2 Si2 2.987(2) 6_656 ?
Gd2 Ga2 2.987(2) 6_656 ?
Gd2 Si1 3.005(2) 6_656 ?
Gd2 Ga1 3.005(2) 6_656 ?
Gd2 Si3 3.065(2) 1_554 ?
Gd2 Ga3 3.065(2) 1_554 ?
Gd3 Si2 2.943(3) 6_656 ?
Gd3 Ga2 2.943(3) 6_656 ?
Gd3 Ga3 2.949(3) . ?
Gd3 Si3 3.021(3) 6_557 ?
Gd3 Ga3 3.021(3) 6_557 ?
Gd3 Ga1 3.137(2) . ?
Gd3 Si1 3.137(2) 7_565 ?
Gd3 Ga1 3.137(2) 7_565 ?
Gd3 Ga2 3.369(3) . ?
Ga1 Si1 2.588(4) 5_556 ?
Ga1 Ga1 2.588(4) 5_556 ?
Ga1 Gd2 2.919(2) 2 ?
Ga1 Gd2 3.005(2) 6_556 ?
Ga1 Gd1 3.052(2) 8_656 ?
Ga1 Gd1 3.125(2) 3_546 ?
Ga1 Gd1 3.180(2) 7_565 ?
Ga2 Si3 2.509(4) 1_554 ?
Ga2 Ga3 2.509(4) 1_554 ?
Ga2 Gd3 2.943(3) 6_556 ?
Ga2 Gd2 2.971(2) 7_565 ?
Ga2 Gd2 2.987(2) 6_556 ?
Ga2 Gd2 2.987(2) 4_455 ?
Ga2 Gd1 3.207(2) 3_545 ?
Ga2 Gd1 3.207(2) 5_565 ?
Ga3 Si2 2.509(4) 1_556 ?
Ga3 Ga2 2.509(4) 1_556 ?
Ga3 Gd3 3.021(3) 6_657 ?
Ga3 Gd2 3.065(2) 7_566 ?
Ga3 Gd2 3.065(2) 1_556 ?
Ga3 Gd1 3.172(2) 3_546 ?
Ga3 Gd1 3.172(2) 5_566 ?
Ga3 Gd1 3.178(2) 8_656 ?
Ga3 Gd1 3.178(2) 2_565 ?
